data_7018136
loop_
_publ_author_name
'Gao, Bo'
'Luo, Xuyang'
'Gao, Wei'
'Huang, Long'
'Gao, Si-Meng'
'Liu, Xiaoming'
'Wu, Qiaolin'
'Mu, Ying'

_publ_section_title
;
 Chromium complexes supported by phenanthrene-imine derivative ligands:
 synthesis, characterization and catalysis on isoprene cis-1,4
 polymerization.
;
_journal_issue 9
_journal_name_full 'Dalton transactions (Cambridge, England : 2003)'
_journal_page_first 2755
_journal_page_last 2763
_journal_paper_doi 10.1039/c2dt11365a
_journal_volume 41
_journal_year 2012
_chemical_formula_sum 'C30 H33 Cl2 Cr N O3'
_chemical_formula_weight 578.47
_chemical_name_systematic
;
?
;
_space_group_IT_number 2
_symmetry_cell_setting triclinic
_symmetry_space_group_name_Hall '-P 1'
_symmetry_space_group_name_H-M 'P -1'
_atom_sites_solution_hydrogens geom
_atom_sites_solution_primary direct
_atom_sites_solution_secondary difmap
_audit_creation_method SHELXL-97
_cell_angle_alpha 72.7880(10)
_cell_angle_beta 80.1120(10)
_cell_angle_gamma 87.2260(10)
_cell_formula_units_Z 2
_cell_length_a 10.1315(7)
_cell_length_b 10.2073(8)
_cell_length_c 13.7621(10)
_cell_measurement_temperature 293(2)
_cell_volume 1339.28(17)
_computing_cell_refinement 'Bruker SMART'
_computing_data_collection 'Bruker SMART'
_computing_data_reduction 'Bruker SAINT'
_computing_molecular_graphics 'Bruker SHELXTL'
_computing_publication_material 'Bruker SHELXTL'
_computing_structure_refinement 'SHELXL-97 (Sheldrick, 1997)'
_computing_structure_solution 'SHELXS-97 (Sheldrick, 1990)'
_diffrn_ambient_temperature 293(2)
_diffrn_measured_fraction_theta_full 0.967
_diffrn_measured_fraction_theta_max 0.967
_diffrn_measurement_device_type 'CCD area detector'
_diffrn_measurement_method 'phi and omega scan'
_diffrn_radiation_monochromator graphite
_diffrn_radiation_source 'fine-focus sealed tube'
_diffrn_radiation_type MoK\a
_diffrn_radiation_wavelength 0.71073
_diffrn_reflns_av_R_equivalents 0.0134
_diffrn_reflns_av_sigmaI/netI 0.0319
_diffrn_reflns_limit_h_max 9
_diffrn_reflns_limit_h_min -12
_diffrn_reflns_limit_k_max 11
_diffrn_reflns_limit_k_min -12
_diffrn_reflns_limit_l_max 16
_diffrn_reflns_limit_l_min -16
_diffrn_reflns_number 7031
_diffrn_reflns_theta_full 26.04
_diffrn_reflns_theta_max 26.04
_diffrn_reflns_theta_min 1.57
_exptl_absorpt_coefficient_mu 0.660
_exptl_absorpt_correction_T_max 0.8630
_exptl_absorpt_correction_T_min 0.7971
_exptl_absorpt_correction_type multi-scan
_exptl_crystal_colour brown
_exptl_crystal_density_diffrn 1.434
_exptl_crystal_density_method 'not measured'
_exptl_crystal_description block
_exptl_crystal_F_000 604
_exptl_crystal_size_max 0.36
_exptl_crystal_size_mid 0.25
_exptl_crystal_size_min 0.23
_refine_diff_density_max 0.489
_refine_diff_density_min -0.346
_refine_diff_density_rms 0.066
_refine_ls_extinction_method none
_refine_ls_goodness_of_fit_ref 1.055
_refine_ls_hydrogen_treatment constr
_refine_ls_matrix_type full
_refine_ls_number_parameters 336
_refine_ls_number_reflns 5113
_refine_ls_number_restraints 0
_refine_ls_restrained_S_all 1.055
_refine_ls_R_factor_all 0.0603
_refine_ls_R_factor_gt 0.0432
_refine_ls_shift/su_max 0.001
_refine_ls_shift/su_mean 0.000
_refine_ls_structure_factor_coef Fsqd
_refine_ls_weighting_details 'calc w=1/[\s^2^(Fo^2^)+(0.0464P)^2^+1.4133P] where P=(Fo^2^+2Fc^2^)/3'
_refine_ls_weighting_scheme calc
_refine_ls_wR_factor_gt 0.0977
_refine_ls_wR_factor_ref 0.1077
_reflns_number_gt 4074
_reflns_number_total 5113
_reflns_threshold_expression >2sigma(I)
_cod_data_source_file c2dt11365a.txt
_cod_data_source_block Complex_1
_cod_depositor_comments
;
The following automatic conversions were performed:

'_symmetry_cell_setting' value 'Triclinic' changed to 'triclinic'
according to /home/saulius/struct/CIF-dictionaries/cif_core.dic
dictionary named 'cif_core.dic' version 2.4.1 from
2010-06-29.

'_exptl_absorpt_correction_type' value 'Multi-scan'
changed to 'multi-scan' according to
/home/saulius/struct/CIF-dictionaries/cif_core.dic dictionary named
'cif_core.dic' version 2.4.1 from 2010-06-29.

Automatic conversion script
Id: cif_fix_values 1715 2011-07-08 13:25:40Z adriana 
;
_cod_original_sg_symbol_H-M P-1
_cod_database_code 7018136

loop_
_symmetry_equiv_pos_as_xyz
'x, y, z'
'-x, -y, -z'

loop_
_atom_site_label
_atom_site_type_symbol
_atom_site_fract_x
_atom_site_fract_y
_atom_site_fract_z
_atom_site_U_iso_or_equiv
_atom_site_adp_type
_atom_site_occupancy
_atom_site_symmetry_multiplicity
_atom_site_calc_flag
_atom_site_refinement_flags
C1 C 0.6508(3) 0.4390(3) 0.3052(2) 0.0192(5) Uani 1 1 d .
C2 C 0.6810(3) 0.5115(3) 0.3761(2) 0.0212(6) Uani 1 1 d .
C3 C 0.7899(3) 0.4762(3) 0.4307(2) 0.0262(6) Uani 1 1 d .
H3 H 0.8476 0.4065 0.4196 0.031 Uiso 1 1 calc R
C4 C 0.8125(3) 0.5428(3) 0.5001(2) 0.0295(6) Uani 1 1 d .
H4 H 0.8853 0.5185 0.5347 0.035 Uiso 1 1 calc R
C5 C 0.7265(3) 0.6464(3) 0.5186(2) 0.0299(7) Uani 1 1 d .
H5 H 0.7415 0.6913 0.5654 0.036 Uiso 1 1 calc R
C6 C 0.6194(3) 0.6819(3) 0.4673(2) 0.0259(6) Uani 1 1 d .
H6 H 0.5621 0.7507 0.4806 0.031 Uiso 1 1 calc R
C7 C 0.5938(3) 0.6170(3) 0.3952(2) 0.0216(6) Uani 1 1 d .
C8 C 0.4769(3) 0.6566(3) 0.3426(2) 0.0215(6) Uani 1 1 d .
C9 C 0.3903(3) 0.7640(3) 0.3565(2) 0.0276(6) Uani 1 1 d .
H9 H 0.4077 0.8140 0.3995 0.033 Uiso 1 1 calc R
C10 C 0.2806(3) 0.7961(3) 0.3078(2) 0.0329(7) Uani 1 1 d .
H10 H 0.2240 0.8664 0.3192 0.039 Uiso 1 1 calc R
C11 C 0.2529(3) 0.7252(3) 0.2417(2) 0.0319(7) Uani 1 1 d .
H11 H 0.1786 0.7482 0.2087 0.038 Uiso 1 1 calc R
C12 C 0.3360(3) 0.6207(3) 0.2254(2) 0.0267(6) Uani 1 1 d .
H12 H 0.3180 0.5731 0.1810 0.032 Uiso 1 1 calc R
C13 C 0.4478(3) 0.5855(3) 0.2755(2) 0.0213(6) Uani 1 1 d .
C14 C 0.5346(3) 0.4758(3) 0.2586(2) 0.0200(5) Uani 1 1 d .
C15 C 0.8568(3) 0.3043(3) 0.2838(2) 0.0228(6) Uani 1 1 d .
C16 C 0.9577(3) 0.3942(3) 0.2193(2) 0.0296(7) Uani 1 1 d .
C17 C 1.0902(3) 0.3520(4) 0.2206(3) 0.0399(8) Uani 1 1 d .
H17 H 1.1581 0.4092 0.1770 0.048 Uiso 1 1 calc R
C18 C 1.1235(3) 0.2278(4) 0.2847(3) 0.0441(9) Uani 1 1 d .
H18 H 1.2127 0.2011 0.2832 0.053 Uiso 1 1 calc R
C19 C 1.0236(3) 0.1435(4) 0.3510(3) 0.0384(8) Uani 1 1 d .
H19 H 1.0466 0.0609 0.3955 0.046 Uiso 1 1 calc R
C20 C 0.8881(3) 0.1796(3) 0.3529(2) 0.0282(7) Uani 1 1 d .
C21 C 0.7843(3) 0.0927(3) 0.4331(2) 0.0366(8) Uani 1 1 d .
H21A H 0.7810 0.1140 0.4969 0.055 Uiso 1 1 calc R
H21B H 0.8065 -0.0023 0.4428 0.055 Uiso 1 1 calc R
H21C H 0.6985 0.1105 0.4112 0.055 Uiso 1 1 calc R
C22 C 0.9284(3) 0.5347(3) 0.1527(3) 0.0381(8) Uani 1 1 d .
H22A H 0.8505 0.5307 0.1227 0.057 Uiso 1 1 calc R
H22B H 1.0036 0.5665 0.0989 0.057 Uiso 1 1 calc R
H22C H 0.9125 0.5968 0.1940 0.057 Uiso 1 1 calc R
C23 C 0.4446(3) 0.0702(3) 0.1163(2) 0.0350(7) Uani 1 1 d .
H23A H 0.4246 0.0202 0.1890 0.042 Uiso 1 1 calc R
H23B H 0.5086 0.0179 0.0818 0.042 Uiso 1 1 calc R
C24 C 0.3185(3) 0.0945(4) 0.0691(3) 0.0400(8) Uani 1 1 d .
H24A H 0.2410 0.1020 0.1194 0.048 Uiso 1 1 calc R
H24B H 0.3033 0.0214 0.0405 0.048 Uiso 1 1 calc R
C25 C 0.3480(4) 0.2292(3) -0.0148(3) 0.0443(9) Uani 1 1 d .
H25A H 0.4004 0.2149 -0.0767 0.053 Uiso 1 1 calc R
H25B H 0.2659 0.2765 -0.0317 0.053 Uiso 1 1 calc R
C26 C 0.4267(3) 0.3085(3) 0.0328(2) 0.0317(7) Uani 1 1 d .
H26A H 0.4896 0.3707 -0.0198 0.038 Uiso 1 1 calc R
H26B H 0.3674 0.3610 0.0702 0.038 Uiso 1 1 calc R
C27 C 0.8757(3) 0.0926(3) 0.1202(2) 0.0329(7) Uani 1 1 d .
H27A H 0.9357 0.1535 0.1342 0.040 Uiso 1 1 calc R
H27B H 0.8660 0.1259 0.0481 0.040 Uiso 1 1 calc R
C28 C 0.9294(4) -0.0523(3) 0.1455(3) 0.0485(9) Uani 1 1 d .
H28A H 0.9138 -0.0965 0.0950 0.058 Uiso 1 1 calc R
H28B H 1.0247 -0.0529 0.1471 0.058 Uiso 1 1 calc R
C29 C 0.8531(3) -0.1231(4) 0.2498(3) 0.0441(9) Uani 1 1 d .
H29A H 0.8947 -0.1079 0.3040 0.053 Uiso 1 1 calc R
H29B H 0.8470 -0.2209 0.2600 0.053 Uiso 1 1 calc R
C30 C 0.7177(3) -0.0570(3) 0.2475(3) 0.0326(7) Uani 1 1 d .
H30A H 0.6622 -0.1010 0.2153 0.039 Uiso 1 1 calc R
H30B H 0.6726 -0.0626 0.3167 0.039 Uiso 1 1 calc R
Cl1 Cl 0.74589(7) 0.37717(7) 0.03483(5) 0.02914(17) Uani 1 1 d .
Cl2 Cl 0.48010(7) 0.12665(7) 0.33678(5) 0.02514(16) Uani 1 1 d .
Cr1 Cr 0.62146(4) 0.25695(4) 0.19105(3) 0.01857(12) Uani 1 1 d .
N1 N 0.7192(2) 0.3370(2) 0.27428(17) 0.0199(5) Uani 1 1 d .
O1 O 0.51027(18) 0.41078(18) 0.19561(14) 0.0223(4) Uani 1 1 d .
O2 O 0.74471(18) 0.08599(19) 0.18663(15) 0.0241(4) Uani 1 1 d .
O3 O 0.4974(2) 0.20394(19) 0.10259(15) 0.0264(4) Uani 1 1 d .

loop_
_atom_site_aniso_label
_atom_site_aniso_U_11
_atom_site_aniso_U_22
_atom_site_aniso_U_33
_atom_site_aniso_U_23
_atom_site_aniso_U_13
_atom_site_aniso_U_12
C1 0.0183(13) 0.0161(13) 0.0216(13) -0.0048(10) -0.0008(11) 0.0001(10)
C2 0.0203(14) 0.0206(13) 0.0220(14) -0.0075(11) 0.0012(11) -0.0032(10)
C3 0.0205(14) 0.0315(16) 0.0291(15) -0.0133(13) -0.0033(12) 0.0017(12)
C4 0.0227(15) 0.0390(17) 0.0304(16) -0.0143(13) -0.0069(12) -0.0009(12)
C5 0.0330(17) 0.0337(16) 0.0263(15) -0.0146(13) -0.0014(13) -0.0080(13)
C6 0.0278(15) 0.0243(15) 0.0259(15) -0.0106(12) 0.0014(12) -0.0020(12)
C7 0.0215(14) 0.0193(13) 0.0214(13) -0.0052(11) 0.0031(11) -0.0031(10)
C8 0.0206(14) 0.0183(13) 0.0231(14) -0.0050(11) 0.0017(11) -0.0016(10)
C9 0.0293(16) 0.0223(14) 0.0318(16) -0.0121(12) 0.0000(13) 0.0026(12)
C10 0.0296(16) 0.0269(16) 0.0390(17) -0.0092(13) -0.0007(14) 0.0099(13)
C11 0.0273(16) 0.0302(16) 0.0371(17) -0.0063(13) -0.0110(13) 0.0097(13)
C12 0.0254(15) 0.0247(15) 0.0305(15) -0.0084(12) -0.0069(12) 0.0042(11)
C13 0.0196(13) 0.0168(13) 0.0244(14) -0.0036(11) 0.0000(11) 0.0012(10)
C14 0.0193(13) 0.0179(13) 0.0207(13) -0.0034(11) -0.0010(11) -0.0018(10)
C15 0.0180(13) 0.0291(15) 0.0267(14) -0.0156(12) -0.0072(11) 0.0063(11)
C16 0.0211(15) 0.0366(17) 0.0384(17) -0.0217(14) -0.0059(13) 0.0006(12)
C17 0.0212(16) 0.057(2) 0.051(2) -0.0311(18) -0.0044(15) -0.0022(15)
C18 0.0186(16) 0.075(3) 0.055(2) -0.042(2) -0.0154(16) 0.0165(16)
C19 0.0353(18) 0.052(2) 0.0380(18) -0.0226(16) -0.0209(15) 0.0221(16)
C20 0.0294(16) 0.0355(17) 0.0275(15) -0.0182(13) -0.0133(13) 0.0117(13)
C21 0.0426(19) 0.0374(18) 0.0299(16) -0.0075(14) -0.0139(15) 0.0120(15)
C22 0.0325(17) 0.0337(18) 0.047(2) -0.0143(15) 0.0021(15) -0.0083(14)
C23 0.049(2) 0.0247(16) 0.0364(18) -0.0101(13) -0.0181(15) -0.0034(14)
C24 0.0347(18) 0.044(2) 0.046(2) -0.0176(16) -0.0113(15) -0.0070(15)
C25 0.052(2) 0.0375(19) 0.051(2) -0.0121(16) -0.0324(18) 0.0072(16)
C26 0.0355(17) 0.0258(15) 0.0354(17) -0.0052(13) -0.0175(14) 0.0040(13)
C27 0.0265(16) 0.0316(17) 0.0360(17) -0.0093(14) 0.0058(13) 0.0032(13)
C28 0.0376(19) 0.0342(19) 0.062(2) -0.0072(17) 0.0067(18) 0.0141(15)
C29 0.041(2) 0.0318(18) 0.051(2) -0.0049(16) -0.0026(17) 0.0110(15)
C30 0.0314(17) 0.0209(15) 0.0403(18) -0.0042(13) -0.0011(14) 0.0033(12)
Cl1 0.0280(4) 0.0282(4) 0.0258(4) -0.0014(3) -0.0015(3) 0.0003(3)
Cl2 0.0208(3) 0.0287(4) 0.0246(3) -0.0077(3) -0.0009(3) 0.0011(3)
Cr1 0.0172(2) 0.0183(2) 0.0210(2) -0.00642(17) -0.00476(17) 0.00304(16)
N1 0.0149(11) 0.0223(11) 0.0225(11) -0.0071(9) -0.0032(9) 0.0024(9)
O1 0.0212(10) 0.0207(10) 0.0281(10) -0.0093(8) -0.0095(8) 0.0054(8)
O2 0.0210(10) 0.0203(10) 0.0277(10) -0.0046(8) -0.0001(8) 0.0025(8)
O3 0.0319(11) 0.0179(10) 0.0310(11) -0.0045(8) -0.0144(9) 0.0015(8)

loop_
_atom_type_symbol
_atom_type_description
_atom_type_scat_dispersion_real
_atom_type_scat_dispersion_imag
_atom_type_scat_source
C C 0.0033 0.0016 'International Tables Vol C Tables 4.2.6.8 and 6.1.1.4'
H H 0.0000 0.0000 'International Tables Vol C Tables 4.2.6.8 and 6.1.1.4'
N N 0.0061 0.0033 'International Tables Vol C Tables 4.2.6.8 and 6.1.1.4'
O O 0.0106 0.0060 'International Tables Vol C Tables 4.2.6.8 and 6.1.1.4'
Cl Cl 0.1484 0.1585 'International Tables Vol C Tables 4.2.6.8 and 6.1.1.4'
Cr Cr 0.3209 0.6236 'International Tables Vol C Tables 4.2.6.8 and 6.1.1.4'

loop_
_geom_angle_atom_site_label_1
_geom_angle_atom_site_label_2
_geom_angle_atom_site_label_3
_geom_angle
N1 C1 C14 111.5(2)
N1 C1 C2 129.5(2)
C14 C1 C2 119.0(2)
C3 C2 C7 118.2(2)
C3 C2 C1 122.9(2)
C7 C2 C1 118.9(2)
C4 C3 C2 121.5(3)
C4 C3 H3 119.3
C2 C3 H3 119.3
C3 C4 C5 120.1(3)
C3 C4 H4 120.0
C5 C4 H4 120.0
C6 C5 C4 119.7(3)
C6 C5 H5 120.2
C4 C5 H5 120.2
C5 C6 C7 121.9(3)
C5 C6 H6 119.1
C7 C6 H6 119.1
C6 C7 C2 118.7(2)
C6 C7 C8 120.4(2)
C2 C7 C8 120.9(2)
C13 C8 C9 117.3(2)
C13 C8 C7 119.8(2)
C9 C8 C7 122.8(2)
C10 C9 C8 121.2(3)
C10 C9 H9 119.4
C8 C9 H9 119.4
C9 C10 C11 121.0(3)
C9 C10 H10 119.5
C11 C10 H10 119.5
C12 C11 C10 119.5(3)
C12 C11 H11 120.3
C10 C11 H11 120.3
C11 C12 C13 120.3(3)
C11 C12 H12 119.8
C13 C12 H12 119.8
C12 C13 C8 120.7(2)
C12 C13 C14 120.3(2)
C8 C13 C14 119.0(2)
O1 C14 C1 117.9(2)
O1 C14 C13 119.7(2)
C1 C14 C13 122.3(2)
C20 C15 C16 121.3(3)
C20 C15 N1 119.4(3)
C16 C15 N1 119.1(2)
C17 C16 C15 118.0(3)
C17 C16 C22 119.2(3)
C15 C16 C22 122.8(3)
C18 C17 C16 121.8(3)
C18 C17 H17 119.1
C16 C17 H17 119.1
C17 C18 C19 119.5(3)
C17 C18 H18 120.3
C19 C18 H18 120.3
C18 C19 C20 121.5(3)
C18 C19 H19 119.3
C20 C19 H19 119.3
C19 C20 C15 117.8(3)
C19 C20 C21 119.7(3)
C15 C20 C21 122.3(2)
C20 C21 H21A 109.5
C20 C21 H21B 109.5
H21A C21 H21B 109.5
C20 C21 H21C 109.5
H21A C21 H21C 109.5
H21B C21 H21C 109.5
C16 C22 H22A 109.5
C16 C22 H22B 109.5
H22A C22 H22B 109.5
C16 C22 H22C 109.5
H22A C22 H22C 109.5
H22B C22 H22C 109.5
O3 C23 C24 105.9(2)
O3 C23 H23A 110.5
C24 C23 H23A 110.5
O3 C23 H23B 110.5
C24 C23 H23B 110.5
H23A C23 H23B 108.7
C23 C24 C25 102.6(3)
C23 C24 H24A 111.2
C25 C24 H24A 111.2
C23 C24 H24B 111.2
C25 C24 H24B 111.2
H24A C24 H24B 109.2
C26 C25 C24 103.3(3)
C26 C25 H25A 111.1
C24 C25 H25A 111.1
C26 C25 H25B 111.1
C24 C25 H25B 111.1
H25A C25 H25B 109.1
O3 C26 C25 104.7(2)
O3 C26 H26A 110.8
C25 C26 H26A 110.8
O3 C26 H26B 110.8
C25 C26 H26B 110.8
H26A C26 H26B 108.9
O2 C27 C28 106.0(2)
O2 C27 H27A 110.5
C28 C27 H27A 110.5
O2 C27 H27B 110.5
C28 C27 H27B 110.5
H27A C27 H27B 108.7
C29 C28 C27 104.5(3)
C29 C28 H28A 110.8
C27 C28 H28A 110.8
C29 C28 H28B 110.8
C27 C28 H28B 110.8
H28A C28 H28B 108.9
C28 C29 C30 103.2(3)
C28 C29 H29A 111.1
C30 C29 H29A 111.1
C28 C29 H29B 111.1
C30 C29 H29B 111.1
H29A C29 H29B 109.1
O2 C30 C29 104.8(2)
O2 C30 H30A 110.8
C29 C30 H30A 110.8
O2 C30 H30B 110.8
C29 C30 H30B 110.8
H30A C30 H30B 108.9
O1 Cr1 N1 80.77(8)
O1 Cr1 O3 88.98(8)
N1 Cr1 O3 169.73(8)
O1 Cr1 O2 179.77(8)
N1 Cr1 O2 99.10(8)
O3 Cr1 O2 91.15(7)
O1 Cr1 Cl1 91.90(6)
N1 Cr1 Cl1 94.03(7)
O3 Cr1 Cl1 85.68(6)
O2 Cr1 Cl1 88.30(6)
O1 Cr1 Cl2 88.47(6)
N1 Cr1 Cl2 92.88(7)
O3 Cr1 Cl2 87.39(6)
O2 Cr1 Cl2 91.35(6)
Cl1 Cr1 Cl2 173.06(3)
C1 N1 C15 124.1(2)
C1 N1 Cr1 113.21(17)
C15 N1 Cr1 121.84(16)
C14 O1 Cr1 115.29(16)
C30 O2 C27 108.3(2)
C30 O2 Cr1 127.23(16)
C27 O2 Cr1 124.42(16)
C23 O3 C26 110.1(2)
C23 O3 Cr1 127.22(16)
C26 O3 Cr1 121.15(16)

loop_
_geom_bond_atom_site_label_1
_geom_bond_atom_site_label_2
_geom_bond_distance
C1 N1 1.355(3)
C1 C14 1.418(4)
C1 C2 1.465(4)
C2 C3 1.413(4)
C2 C7 1.416(4)
C3 C4 1.379(4)
C3 H3 0.9300
C4 C5 1.391(4)
C4 H4 0.9300
C5 C6 1.370(4)
C5 H5 0.9300
C6 C7 1.409(4)
C6 H6 0.9300
C7 C8 1.472(4)
C8 C13 1.407(4)
C8 C9 1.407(4)
C9 C10 1.372(4)
C9 H9 0.9300
C10 C11 1.389(4)
C10 H10 0.9300
C11 C12 1.373(4)
C11 H11 0.9300
C12 C13 1.403(4)
C12 H12 0.9300
C13 C14 1.439(3)
C14 O1 1.298(3)
C15 C20 1.404(4)
C15 C16 1.404(4)
C15 N1 1.437(3)
C16 C17 1.391(4)
C16 C22 1.504(4)
C17 C18 1.377(5)
C17 H17 0.9300
C18 C19 1.379(5)
C18 H18 0.9300
C19 C20 1.403(4)
C19 H19 0.9300
C20 C21 1.491(4)
C21 H21A 0.9600
C21 H21B 0.9600
C21 H21C 0.9600
C22 H22A 0.9600
C22 H22B 0.9600
C22 H22C 0.9600
C23 O3 1.438(3)
C23 C24 1.507(4)
C23 H23A 0.9700
C23 H23B 0.9700
C24 C25 1.515(5)
C24 H24A 0.9700
C24 H24B 0.9700
C25 C26 1.508(4)
C25 H25A 0.9700
C25 H25B 0.9700
C26 O3 1.459(3)
C26 H26A 0.9700
C26 H26B 0.9700
C27 O2 1.468(3)
C27 C28 1.513(4)
C27 H27A 0.9700
C27 H27B 0.9700
C28 C29 1.496(5)
C28 H28A 0.9700
C28 H28B 0.9700
C29 C30 1.500(4)
C29 H29A 0.9700
C29 H29B 0.9700
C30 O2 1.464(3)
C30 H30A 0.9700
C30 H30B 0.9700
Cl1 Cr1 2.3183(8)
Cl2 Cr1 2.3370(8)
Cr1 O1 1.8977(17)
Cr1 N1 1.995(2)
Cr1 O3 2.0826(19)
Cr1 O2 2.1056(18)

loop_
_geom_torsion_atom_site_label_1
_geom_torsion_atom_site_label_2
_geom_torsion_atom_site_label_3
_geom_torsion_atom_site_label_4
_geom_torsion
N1 C1 C2 C3 -4.2(5)
C14 C1 C2 C3 176.0(3)
N1 C1 C2 C7 179.2(3)
C14 C1 C2 C7 -0.6(4)
C7 C2 C3 C4 -0.7(4)
C1 C2 C3 C4 -177.3(3)
C2 C3 C4 C5 0.7(5)
C3 C4 C5 C6 -0.1(5)
C4 C5 C6 C7 -0.5(5)
C5 C6 C7 C2 0.5(4)
C5 C6 C7 C8 179.2(3)
C3 C2 C7 C6 0.1(4)
C1 C2 C7 C6 176.9(2)
C3 C2 C7 C8 -178.7(3)
C1 C2 C7 C8 -1.9(4)
C6 C7 C8 C13 -176.2(3)
C2 C7 C8 C13 2.6(4)
C6 C7 C8 C9 3.5(4)
C2 C7 C8 C9 -177.7(3)
C13 C8 C9 C10 1.1(4)
C7 C8 C9 C10 -178.6(3)
C8 C9 C10 C11 -1.2(5)
C9 C10 C11 C12 0.5(5)
C10 C11 C12 C13 0.2(5)
C11 C12 C13 C8 -0.2(4)
C11 C12 C13 C14 179.8(3)
C9 C8 C13 C12 -0.4(4)
C7 C8 C13 C12 179.3(3)
C9 C8 C13 C14 179.5(2)
C7 C8 C13 C14 -0.7(4)
N1 C1 C14 O1 -0.2(4)
C2 C1 C14 O1 179.6(2)
N1 C1 C14 C13 -177.3(2)
C2 C1 C14 C13 2.5(4)
C12 C13 C14 O1 1.1(4)
C8 C13 C14 O1 -178.9(2)
C12 C13 C14 C1 178.2(3)
C8 C13 C14 C1 -1.8(4)
C20 C15 C16 C17 4.3(4)
N1 C15 C16 C17 -171.8(3)
C20 C15 C16 C22 -173.4(3)
N1 C15 C16 C22 10.5(4)
C15 C16 C17 C18 -1.8(5)
C22 C16 C17 C18 176.0(3)
C16 C17 C18 C19 -1.2(5)
C17 C18 C19 C20 1.7(5)
C18 C19 C20 C15 0.8(4)
C18 C19 C20 C21 -173.7(3)
C16 C15 C20 C19 -3.8(4)
N1 C15 C20 C19 172.3(2)
C16 C15 C20 C21 170.4(3)
N1 C15 C20 C21 -13.4(4)
O3 C23 C24 C25 29.4(3)
C23 C24 C25 C26 -36.4(3)
C24 C25 C26 O3 30.3(3)
O2 C27 C28 C29 -20.5(4)
C27 C28 C29 C30 34.1(4)
C28 C29 C30 O2 -35.3(3)
C14 C1 N1 C15 161.7(2)
C2 C1 N1 C15 -18.1(4)
C14 C1 N1 Cr1 -8.0(3)
C2 C1 N1 Cr1 172.3(2)
C20 C15 N1 C1 112.1(3)
C16 C15 N1 C1 -71.7(3)
C20 C15 N1 Cr1 -79.1(3)
C16 C15 N1 Cr1 97.1(3)
O1 Cr1 N1 C1 9.94(18)
O3 Cr1 N1 C1 13.2(6)
O2 Cr1 N1 C1 -169.87(18)
Cl1 Cr1 N1 C1 101.21(18)
Cl2 Cr1 N1 C1 -78.04(18)
O1 Cr1 N1 C15 -160.0(2)
O3 Cr1 N1 C15 -156.7(4)
O2 Cr1 N1 C15 20.2(2)
Cl1 Cr1 N1 C15 -68.7(2)
Cl2 Cr1 N1 C15 112.0(2)
C1 C14 O1 Cr1 8.8(3)
C13 C14 O1 Cr1 -173.95(19)
N1 Cr1 O1 C14 -10.12(18)
O3 Cr1 O1 C14 170.47(19)
O2 Cr1 O1 C14 47(20)
Cl1 Cr1 O1 C14 -103.89(18)
Cl2 Cr1 O1 C14 83.05(18)
C29 C30 O2 C27 23.1(3)
C29 C30 O2 Cr1 -156.6(2)
C28 C27 O2 C30 -1.6(3)
C28 C27 O2 Cr1 178.0(2)
O1 Cr1 O2 C30 46(20)
N1 Cr1 O2 C30 102.8(2)
O3 Cr1 O2 C30 -77.7(2)
Cl1 Cr1 O2 C30 -163.4(2)
Cl2 Cr1 O2 C30 9.7(2)
O1 Cr1 O2 C27 -134(47)
N1 Cr1 O2 C27 -76.7(2)
O3 Cr1 O2 C27 102.7(2)
Cl1 Cr1 O2 C27 17.1(2)
Cl2 Cr1 O2 C27 -169.9(2)
C24 C23 O3 C26 -10.9(3)
C24 C23 O3 Cr1 155.1(2)
C25 C26 O3 C23 -12.3(3)
C25 C26 O3 Cr1 -179.3(2)
O1 Cr1 O3 C23 -133.8(2)
N1 Cr1 O3 C23 -137.0(5)
O2 Cr1 O3 C23 46.0(2)
Cl1 Cr1 O3 C23 134.2(2)
Cl2 Cr1 O3 C23 -45.3(2)
O1 Cr1 O3 C26 30.8(2)
N1 Cr1 O3 C26 27.6(6)
O2 Cr1 O3 C26 -149.4(2)
Cl1 Cr1 O3 C26 -61.2(2)
Cl2 Cr1 O3 C26 119.3(2)
